data_4304205
loop_
_publ_author_name
'Wayne A. Chomitz'
'Seth F. Mickenberg'
'John Arnold'

_publ_section_title
;
First-Row Transition Metal-Halide Complexes Supported by a Monoanionic
[N2P2] Ligand
;
_journal_name_full 'Inorganic Chemistry'
_journal_page_first 373
_journal_page_last 380
_journal_paper_doi 10.1021/ic701670u
_journal_volume 47
_journal_year 2008
_chemical_formula_moiety 'C22 H51 Br N2 Ni P2 Si'
_chemical_formula_sum 'C22 H51 Br N2 Ni P2 Si'
_chemical_formula_weight 572.30
_chemical_name_systematic
; 
 ? 
;
_space_group_IT_number 14
_symmetry_cell_setting monoclinic
_symmetry_space_group_name_Hall '-P 2ybc'
_symmetry_space_group_name_H-M 'P 1 21/c 1'
_atom_sites_solution_hydrogens geom
_atom_sites_solution_primary direct
_atom_sites_solution_secondary difmap
_audit_creation_method SHELXL-97
_cell_angle_alpha 90.00
_cell_angle_beta 92.564(3)
_cell_angle_gamma 90.00
_cell_formula_units_Z 4
_cell_length_a 16.555(3)
_cell_length_b 11.593(2)
_cell_length_c 14.908(3)
_cell_measurement_reflns_used 2420
_cell_measurement_temperature 156(2)
_cell_measurement_theta_max 26.2
_cell_measurement_theta_min 2.2
_cell_volume 2858.3(9)
_computing_cell_refinement 'Bruker SAINT v7.07'
_computing_data_collection 'Bruker SMART v5.631'
_computing_data_reduction 'Bruker SAINT v7.07'
_computing_structure_refinement 'SHELXL-97 (Sheldrick, 1997)'
_computing_structure_solution 'SHELXS-97 (Sheldrick, 1990)'
_diffrn_ambient_temperature 156(2)
_diffrn_measured_fraction_theta_full 0.995
_diffrn_measured_fraction_theta_max 0.995
_diffrn_measurement_device_type 'Bruker APEX'
_diffrn_measurement_method '\w scans'
_diffrn_radiation_monochromator graphite
_diffrn_radiation_source 'fine-focus sealed tube'
_diffrn_radiation_type MoK\a
_diffrn_radiation_wavelength 0.71073
_diffrn_reflns_av_R_equivalents 0.0498
_diffrn_reflns_av_sigmaI/netI 0.0704
_diffrn_reflns_limit_h_max 20
_diffrn_reflns_limit_h_min -14
_diffrn_reflns_limit_k_max 14
_diffrn_reflns_limit_k_min -14
_diffrn_reflns_limit_l_max 18
_diffrn_reflns_limit_l_min -18
_diffrn_reflns_number 15911
_diffrn_reflns_theta_full 26.36
_diffrn_reflns_theta_max 26.36
_diffrn_reflns_theta_min 2.15
_diffrn_standards_interval_count 0
_diffrn_standards_interval_time 0
_diffrn_standards_number 0
_exptl_absorpt_coefficient_mu 2.242
_exptl_absorpt_correction_T_max 1.00
_exptl_absorpt_correction_T_min 0.77
_exptl_absorpt_correction_type empirical
_exptl_absorpt_process_details 'Blessing, 1995'
_exptl_crystal_colour brown
_exptl_crystal_density_diffrn 1.330
_exptl_crystal_density_method 'not measured'
_exptl_crystal_description needle
_exptl_crystal_F_000 1216
_exptl_crystal_size_max 0.33
_exptl_crystal_size_mid 0.07
_exptl_crystal_size_min 0.04
_refine_diff_density_max 0.646
_refine_diff_density_min -0.467
_refine_diff_density_rms 0.098
_refine_ls_extinction_method none
_refine_ls_goodness_of_fit_ref 1.175
_refine_ls_hydrogen_treatment constr
_refine_ls_matrix_type full
_refine_ls_number_parameters 261
_refine_ls_number_reflns 5824
_refine_ls_number_restraints 0
_refine_ls_restrained_S_all 1.175
_refine_ls_R_factor_all 0.0815
_refine_ls_R_factor_gt 0.0467
_refine_ls_shift/su_max 0.033
_refine_ls_shift/su_mean 0.000
_refine_ls_structure_factor_coef Fsqd
_refine_ls_weighting_details 'calc w=1/[\s^2^(Fo^2^)+(0.0400P)^2^+0.0000P] where P=(Fo^2^+2Fc^2^)/3'
_refine_ls_weighting_scheme calc
_refine_ls_wR_factor_gt 0.1001
_refine_ls_wR_factor_ref 0.1076
_reflns_number_gt 3974
_reflns_number_total 5824
_reflns_threshold_expression >2sigma(I)
_cod_data_source_file ic701670u-file004.cif
_cod_data_source_block wac5023xs
_cod_original_cell_volume 2858.4(8)
_cod_database_code 4304205

loop_
_symmetry_equiv_pos_as_xyz
'x, y, z'
'-x, y+1/2, -z+1/2'
'-x, -y, -z'
'x, -y-1/2, z-1/2'

loop_
_atom_site_label
_atom_site_type_symbol
_atom_site_fract_x
_atom_site_fract_y
_atom_site_fract_z
_atom_site_U_iso_or_equiv
_atom_site_adp_type
_atom_site_occupancy
_atom_site_symmetry_multiplicity
_atom_site_calc_flag
_atom_site_refinement_flags
_atom_site_disorder_assembly
_atom_site_disorder_group
Ni1 Ni 0.24716(3) 0.59724(4) 0.16191(3) 0.02000(14) Uani 1 1 d . . .
Br1 Br 0.23640(3) 0.70875(4) 0.30937(3) 0.03555(14) Uani 1 1 d . . .
Si1 Si 0.24569(8) 0.37446(9) 0.09485(7) 0.0278(3) Uani 1 1 d . . .
P1 P 0.12943(6) 0.68090(9) 0.09439(6) 0.0221(2) Uani 1 1 d . . .
P2 P 0.35656(6) 0.70241(9) 0.10952(7) 0.0258(3) Uani 1 1 d . . .
N1 N 0.2562(2) 0.4369(3) 0.1970(2) 0.0253(8) Uani 1 1 d . . .
N2 N 0.25186(19) 0.5020(3) 0.02835(19) 0.0222(7) Uani 1 1 d . . .
C1 C 0.2660(3) 0.3777(3) 0.2855(3) 0.0318(10) Uani 1 1 d . . .
C2 C 0.2727(4) 0.2468(4) 0.2746(3) 0.0575(16) Uani 1 1 d . . .
H2A H 0.2236 0.2173 0.2434 0.086 Uiso 1 1 calc R . .
H2B H 0.2791 0.2106 0.3339 0.086 Uiso 1 1 calc R . .
H2C H 0.3197 0.2286 0.2395 0.086 Uiso 1 1 calc R . .
C3 C 0.1938(3) 0.4029(4) 0.3422(3) 0.0447(12) Uani 1 1 d . . .
H3A H 0.1883 0.4864 0.3499 0.067 Uiso 1 1 calc R . .
H3B H 0.2020 0.3662 0.4011 0.067 Uiso 1 1 calc R . .
H3C H 0.1445 0.3721 0.3121 0.067 Uiso 1 1 calc R . .
C4 C 0.3429(3) 0.4213(4) 0.3339(3) 0.0403(12) Uani 1 1 d . . .
H4A H 0.3395 0.5051 0.3415 0.060 Uiso 1 1 calc R . .
H4B H 0.3895 0.4024 0.2985 0.060 Uiso 1 1 calc R . .
H4C H 0.3491 0.3844 0.3930 0.060 Uiso 1 1 calc R . .
C5 C 0.3266(3) 0.2709(4) 0.0611(3) 0.0478(13) Uani 1 1 d . . .
H5A H 0.3015 0.1986 0.0403 0.072 Uiso 1 1 calc R . .
H5B H 0.3636 0.2554 0.1129 0.072 Uiso 1 1 calc R . .
H5C H 0.3568 0.3049 0.0126 0.072 Uiso 1 1 calc R . .
C6 C 0.1480(3) 0.2969(4) 0.0670(3) 0.0409(12) Uani 1 1 d . . .
H6A H 0.1596 0.2196 0.0444 0.061 Uiso 1 1 calc R . .
H6B H 0.1166 0.3402 0.0210 0.061 Uiso 1 1 calc R . .
H6C H 0.1169 0.2905 0.1212 0.061 Uiso 1 1 calc R . .
C7 C 0.1871(2) 0.5361(3) -0.0387(2) 0.0252(9) Uani 1 1 d . . .
H7A H 0.1745 0.4698 -0.0788 0.030 Uiso 1 1 calc R . .
H7B H 0.2072 0.5996 -0.0761 0.030 Uiso 1 1 calc R . .
C8 C 0.1102(2) 0.5749(3) 0.0035(3) 0.0273(9) Uani 1 1 d . . .
H8A H 0.0826 0.5068 0.0281 0.033 Uiso 1 1 calc R . .
H8B H 0.0735 0.6096 -0.0433 0.033 Uiso 1 1 calc R . .
C9 C 0.0335(3) 0.6749(4) 0.1534(3) 0.0313(10) Uani 1 1 d . . .
H9A H -0.0119 0.6770 0.1068 0.038 Uiso 1 1 calc R . .
C10 C 0.0269(3) 0.5613(4) 0.2055(3) 0.0413(12) Uani 1 1 d . . .
H10A H -0.0243 0.5597 0.2360 0.062 Uiso 1 1 calc R . .
H10B H 0.0721 0.5554 0.2500 0.062 Uiso 1 1 calc R . .
H10C H 0.0287 0.4962 0.1636 0.062 Uiso 1 1 calc R . .
C11 C 0.0222(3) 0.7760(4) 0.2167(3) 0.0447(13) Uani 1 1 d . . .
H11A H -0.0294 0.7679 0.2457 0.067 Uiso 1 1 calc R . .
H11B H 0.0224 0.8483 0.1827 0.067 Uiso 1 1 calc R . .
H11C H 0.0665 0.7769 0.2626 0.067 Uiso 1 1 calc R . .
C12 C 0.1296(3) 0.8209(3) 0.0341(3) 0.0287(10) Uani 1 1 d . . .
H12A H 0.1748 0.8155 -0.0081 0.034 Uiso 1 1 calc R . .
C13 C 0.0543(3) 0.8475(4) -0.0245(3) 0.0417(12) Uani 1 1 d . . .
H13A H 0.0604 0.9228 -0.0533 0.063 Uiso 1 1 calc R . .
H13B H 0.0070 0.8490 0.0127 0.063 Uiso 1 1 calc R . .
H13C H 0.0470 0.7878 -0.0707 0.063 Uiso 1 1 calc R . .
C14 C 0.1516(3) 0.9226(4) 0.0967(3) 0.0390(11) Uani 1 1 d . . .
H14A H 0.1509 0.9943 0.0619 0.058 Uiso 1 1 calc R . .
H14B H 0.2057 0.9105 0.1245 0.058 Uiso 1 1 calc R . .
H14C H 0.1121 0.9278 0.1435 0.058 Uiso 1 1 calc R . .
C15 C 0.3321(3) 0.5219(4) -0.0094(3) 0.0322(10) Uani 1 1 d . . .
H15A H 0.3300 0.4964 -0.0728 0.039 Uiso 1 1 calc R . .
H15B H 0.3727 0.4734 0.0238 0.039 Uiso 1 1 calc R . .
C16 C 0.3600(3) 0.6461(4) -0.0052(3) 0.0340(11) Uani 1 1 d . . .
H16A H 0.3248 0.6936 -0.0460 0.041 Uiso 1 1 calc R . .
H16B H 0.4160 0.6514 -0.0257 0.041 Uiso 1 1 calc R . .
C17 C 0.4584(3) 0.6693(5) 0.1625(3) 0.0504(14) Uani 1 1 d . . .
C18 C 0.4624(3) 0.6958(4) 0.2634(3) 0.0401(11) Uani 1 1 d . . .
H18A H 0.5165 0.6776 0.2887 0.060 Uiso 1 1 calc R . .
H18B H 0.4222 0.6490 0.2932 0.060 Uiso 1 1 calc R . .
H18C H 0.4509 0.7778 0.2727 0.060 Uiso 1 1 calc R . .
C19 C 0.4894(4) 0.5503(6) 0.1424(4) 0.0450(16) Uiso 0.75 1 d P . .
C19B C 0.5171(13) 0.6218(17) 0.1249(13) 0.045(5) Uiso 0.25 1 d P . .
C20 C 0.3586(3) 0.8601(4) 0.0896(3) 0.0374(11) Uani 1 1 d . . .
H20A H 0.3067 0.8791 0.0559 0.045 Uiso 1 1 calc R . .
C21 C 0.3586(3) 0.9304(4) 0.1774(4) 0.0600(16) Uani 1 1 d . . .
H21A H 0.3597 1.0129 0.1633 0.090 Uiso 1 1 calc R . .
H21B H 0.4064 0.9104 0.2153 0.090 Uiso 1 1 calc R . .
H21C H 0.3097 0.9126 0.2094 0.090 Uiso 1 1 calc R . .
C22 C 0.4259(3) 0.9009(5) 0.0308(4) 0.0700(18) Uani 1 1 d . . .
H22A H 0.4227 0.9849 0.0237 0.105 Uiso 1 1 calc R . .
H22B H 0.4199 0.8640 -0.0283 0.105 Uiso 1 1 calc R . .
H22C H 0.4784 0.8802 0.0592 0.105 Uiso 1 1 calc R . .

loop_
_atom_site_aniso_label
_atom_site_aniso_U_11
_atom_site_aniso_U_22
_atom_site_aniso_U_33
_atom_site_aniso_U_23
_atom_site_aniso_U_13
_atom_site_aniso_U_12
Ni1 0.0252(3) 0.0179(2) 0.0168(2) 0.0003(2) -0.0008(2) 0.0003(2)
Br1 0.0478(3) 0.0355(2) 0.0232(2) -0.00960(19) 0.00035(19) 0.0013(2)
Si1 0.0398(7) 0.0196(6) 0.0234(6) -0.0028(5) -0.0061(5) 0.0047(5)
P1 0.0230(6) 0.0227(5) 0.0207(5) -0.0003(4) 0.0011(4) 0.0030(5)
P2 0.0238(6) 0.0292(6) 0.0240(5) 0.0051(5) -0.0036(4) -0.0019(5)
N1 0.038(2) 0.0196(16) 0.0174(16) 0.0023(13) -0.0064(15) 0.0008(16)
N2 0.0229(18) 0.0245(17) 0.0190(16) -0.0023(14) -0.0030(14) 0.0064(15)
C1 0.045(3) 0.025(2) 0.025(2) 0.0080(18) -0.005(2) -0.004(2)
C2 0.110(5) 0.024(2) 0.036(3) 0.009(2) -0.015(3) -0.004(3)
C3 0.050(3) 0.052(3) 0.032(3) 0.015(2) 0.003(2) -0.011(3)
C4 0.041(3) 0.048(3) 0.031(2) 0.016(2) -0.008(2) 0.000(2)
C5 0.073(4) 0.033(3) 0.036(3) -0.004(2) -0.008(3) 0.024(3)
C6 0.058(3) 0.025(2) 0.038(3) 0.002(2) -0.008(2) -0.006(2)
C7 0.033(2) 0.024(2) 0.0180(19) -0.0052(17) -0.0017(17) -0.0004(19)
C8 0.027(2) 0.025(2) 0.029(2) -0.0002(18) -0.0030(18) -0.0003(19)
C9 0.024(2) 0.040(3) 0.030(2) 0.006(2) 0.0011(18) 0.003(2)
C10 0.038(3) 0.045(3) 0.043(3) 0.008(2) 0.014(2) -0.002(2)
C11 0.044(3) 0.048(3) 0.044(3) 0.001(2) 0.020(2) 0.015(2)
C12 0.029(2) 0.026(2) 0.032(2) 0.0068(18) 0.0087(19) 0.007(2)
C13 0.039(3) 0.046(3) 0.039(3) 0.016(2) 0.000(2) 0.010(2)
C14 0.044(3) 0.028(2) 0.045(3) -0.001(2) 0.009(2) 0.007(2)
C15 0.036(3) 0.039(3) 0.021(2) -0.0042(19) 0.0028(19) 0.011(2)
C16 0.021(2) 0.057(3) 0.024(2) 0.003(2) -0.0009(18) -0.001(2)
C17 0.037(3) 0.072(4) 0.040(3) -0.004(3) -0.016(2) 0.017(3)
C18 0.032(3) 0.051(3) 0.036(3) 0.002(2) -0.011(2) -0.002(2)
C20 0.032(3) 0.028(2) 0.051(3) 0.016(2) -0.008(2) -0.006(2)
C21 0.070(4) 0.027(3) 0.081(4) -0.002(3) -0.021(3) -0.009(3)
C22 0.046(3) 0.064(4) 0.100(5) 0.045(4) 0.004(3) -0.016(3)

loop_
_atom_type_symbol
_atom_type_description
_atom_type_scat_dispersion_real
_atom_type_scat_dispersion_imag
_atom_type_scat_source
C C 0.0033 0.0016 'International Tables Vol C Tables 4.2.6.8 and 6.1.1.4'
H H 0.0000 0.0000 'International Tables Vol C Tables 4.2.6.8 and 6.1.1.4'
N N 0.0061 0.0033 'International Tables Vol C Tables 4.2.6.8 and 6.1.1.4'
Si Si 0.0817 0.0704 'International Tables Vol C Tables 4.2.6.8 and 6.1.1.4'
P P 0.1023 0.0942 'International Tables Vol C Tables 4.2.6.8 and 6.1.1.4'
Ni Ni 0.3393 1.1124 'International Tables Vol C Tables 4.2.6.8 and 6.1.1.4'
Br Br -0.2901 2.4595 'International Tables Vol C Tables 4.2.6.8 and 6.1.1.4'

loop_
_geom_angle_atom_site_label_1
_geom_angle_atom_site_label_2
_geom_angle_atom_site_label_3
_geom_angle
_geom_angle_site_symmetry_1
_geom_angle_site_symmetry_3
_geom_angle_publ_flag
N1 Ni1 N2 76.46(12) . . ?
N1 Ni1 P2 122.55(10) . . ?
N2 Ni1 P2 84.48(9) . . ?
N1 Ni1 P1 124.18(10) . . ?
N2 Ni1 P1 83.48(8) . . ?
P2 Ni1 P1 106.23(4) . . ?
N1 Ni1 Br1 105.08(9) . . ?
N2 Ni1 Br1 177.53(8) . . ?
P2 Ni1 Br1 96.18(3) . . ?
P1 Ni1 Br1 94.06(3) . . ?
N1 Ni1 Si1 36.96(9) . . ?
N2 Ni1 Si1 39.98(8) . . ?
P2 Ni1 Si1 111.04(4) . . ?
P1 Ni1 Si1 103.62(4) . . ?
Br1 Ni1 Si1 141.27(3) . . ?
N1 Si1 N2 98.00(15) . . ?
N1 Si1 C6 117.16(19) . . ?
N2 Si1 C6 110.09(18) . . ?
N1 Si1 C5 117.97(19) . . ?
N2 Si1 C5 108.69(19) . . ?
C6 Si1 C5 104.6(2) . . ?
N1 Si1 Ni1 43.55(11) . . ?
N2 Si1 Ni1 55.12(10) . . ?
C6 Si1 Ni1 121.26(15) . . ?
C5 Si1 Ni1 134.10(17) . . ?
C8 P1 C9 101.54(19) . . ?
C8 P1 C12 103.36(18) . . ?
C9 P1 C12 106.44(19) . . ?
C8 P1 Ni1 98.70(13) . . ?
C9 P1 Ni1 119.46(14) . . ?
C12 P1 Ni1 123.11(14) . . ?
C16 P2 C20 101.5(2) . . ?
C16 P2 C17 104.8(2) . . ?
C20 P2 C17 104.3(2) . . ?
C16 P2 Ni1 100.50(14) . . ?
C20 P2 Ni1 125.89(15) . . ?
C17 P2 Ni1 116.62(18) . . ?
C1 N1 Si1 127.2(3) . . ?
C1 N1 Ni1 133.3(2) . . ?
Si1 N1 Ni1 99.49(15) . . ?
C7 N2 C15 109.6(3) . . ?
C7 N2 Si1 122.4(3) . . ?
C15 N2 Si1 114.4(2) . . ?
C7 N2 Ni1 114.0(2) . . ?
C15 N2 Ni1 108.8(2) . . ?
Si1 N2 Ni1 84.90(12) . . ?
N1 C1 C3 110.3(3) . . ?
N1 C1 C4 108.9(3) . . ?
C3 C1 C4 109.5(4) . . ?
N1 C1 C2 111.6(3) . . ?
C3 C1 C2 108.1(4) . . ?
C4 C1 C2 108.4(4) . . ?
C1 C2 H2A 109.5 . . ?
C1 C2 H2B 109.5 . . ?
H2A C2 H2B 109.5 . . ?
C1 C2 H2C 109.5 . . ?
H2A C2 H2C 109.5 . . ?
H2B C2 H2C 109.5 . . ?
C1 C3 H3A 109.5 . . ?
C1 C3 H3B 109.5 . . ?
H3A C3 H3B 109.5 . . ?
C1 C3 H3C 109.5 . . ?
H3A C3 H3C 109.5 . . ?
H3B C3 H3C 109.5 . . ?
C1 C4 H4A 109.5 . . ?
C1 C4 H4B 109.5 . . ?
H4A C4 H4B 109.5 . . ?
C1 C4 H4C 109.5 . . ?
H4A C4 H4C 109.5 . . ?
H4B C4 H4C 109.5 . . ?
Si1 C5 H5A 109.5 . . ?
Si1 C5 H5B 109.5 . . ?
H5A C5 H5B 109.5 . . ?
Si1 C5 H5C 109.5 . . ?
H5A C5 H5C 109.5 . . ?
H5B C5 H5C 109.5 . . ?
Si1 C6 H6A 109.5 . . ?
Si1 C6 H6B 109.5 . . ?
H6A C6 H6B 109.5 . . ?
Si1 C6 H6C 109.5 . . ?
H6A C6 H6C 109.5 . . ?
H6B C6 H6C 109.5 . . ?
N2 C7 C8 113.2(3) . . ?
N2 C7 H7A 108.9 . . ?
C8 C7 H7A 108.9 . . ?
N2 C7 H7B 108.9 . . ?
C8 C7 H7B 108.9 . . ?
H7A C7 H7B 107.7 . . ?
C7 C8 P1 112.5(3) . . ?
C7 C8 H8A 109.1 . . ?
P1 C8 H8A 109.1 . . ?
C7 C8 H8B 109.1 . . ?
P1 C8 H8B 109.1 . . ?
H8A C8 H8B 107.8 . . ?
C11 C9 C10 109.5(3) . . ?
C11 C9 P1 113.4(3) . . ?
C10 C9 P1 110.7(3) . . ?
C11 C9 H9A 107.7 . . ?
C10 C9 H9A 107.7 . . ?
P1 C9 H9A 107.7 . . ?
C9 C10 H10A 109.5 . . ?
C9 C10 H10B 109.5 . . ?
H10A C10 H10B 109.5 . . ?
C9 C10 H10C 109.5 . . ?
H10A C10 H10C 109.5 . . ?
H10B C10 H10C 109.5 . . ?
C9 C11 H11A 109.5 . . ?
C9 C11 H11B 109.5 . . ?
H11A C11 H11B 109.5 . . ?
C9 C11 H11C 109.5 . . ?
H11A C11 H11C 109.5 . . ?
H11B C11 H11C 109.5 . . ?
C13 C12 C14 111.0(4) . . ?
C13 C12 P1 115.8(3) . . ?
C14 C12 P1 112.5(3) . . ?
C13 C12 H12A 105.5 . . ?
C14 C12 H12A 105.5 . . ?
P1 C12 H12A 105.5 . . ?
C12 C13 H13A 109.5 . . ?
C12 C13 H13B 109.5 . . ?
H13A C13 H13B 109.5 . . ?
C12 C13 H13C 109.5 . . ?
H13A C13 H13C 109.5 . . ?
H13B C13 H13C 109.5 . . ?
C12 C14 H14A 109.5 . . ?
C12 C14 H14B 109.5 . . ?
H14A C14 H14B 109.5 . . ?
C12 C14 H14C 109.5 . . ?
H14A C14 H14C 109.5 . . ?
H14B C14 H14C 109.5 . . ?
N2 C15 C16 114.1(3) . . ?
N2 C15 H15A 108.7 . . ?
C16 C15 H15A 108.7 . . ?
N2 C15 H15B 108.7 . . ?
C16 C15 H15B 108.7 . . ?
H15A C15 H15B 107.6 . . ?
C15 C16 P2 110.8(3) . . ?
C15 C16 H16A 109.5 . . ?
P2 C16 H16A 109.5 . . ?
C15 C16 H16B 109.5 . . ?
P2 C16 H16B 109.5 . . ?
H16A C16 H16B 108.1 . . ?
C19B C17 C19 40.6(9) . . ?
C19B C17 C18 121.3(10) . . ?
C19 C17 C18 112.2(4) . . ?
C19B C17 P2 126.7(9) . . ?
C19 C17 P2 114.4(4) . . ?
C18 C17 P2 111.8(3) . . ?
C17 C18 H18A 109.5 . . ?
C17 C18 H18B 109.5 . . ?
H18A C18 H18B 109.5 . . ?
C17 C18 H18C 109.5 . . ?
H18A C18 H18C 109.5 . . ?
H18B C18 H18C 109.5 . . ?
C19B C19 C17 56.6(12) . . ?
C19 C19B C17 82.8(15) . . ?
C22 C20 C21 110.6(4) . . ?
C22 C20 P2 114.7(3) . . ?
C21 C20 P2 112.6(3) . . ?
C22 C20 H20A 106.1 . . ?
C21 C20 H20A 106.1 . . ?
P2 C20 H20A 106.1 . . ?
C20 C21 H21A 109.5 . . ?
C20 C21 H21B 109.5 . . ?
H21A C21 H21B 109.5 . . ?
C20 C21 H21C 109.5 . . ?
H21A C21 H21C 109.5 . . ?
H21B C21 H21C 109.5 . . ?
C20 C22 H22A 109.5 . . ?
C20 C22 H22B 109.5 . . ?
H22A C22 H22B 109.5 . . ?
C20 C22 H22C 109.5 . . ?
H22A C22 H22C 109.5 . . ?
H22B C22 H22C 109.5 . . ?

loop_
_geom_bond_atom_site_label_1
_geom_bond_atom_site_label_2
_geom_bond_distance
_geom_bond_site_symmetry_2
_geom_bond_publ_flag
Ni1 N1 1.934(3) . ?
Ni1 N2 2.281(3) . ?
Ni1 P2 2.3459(12) . ?
Ni1 P1 2.3616(12) . ?
Ni1 Br1 2.5634(7) . ?
Ni1 Si1 2.7692(12) . ?
Si1 N1 1.688(3) . ?
Si1 N2 1.786(3) . ?
Si1 C6 1.881(5) . ?
Si1 C5 1.883(5) . ?
P1 C8 1.846(4) . ?
P1 C9 1.851(4) . ?
P1 C12 1.855(4) . ?
P2 C16 1.834(4) . ?
P2 C20 1.853(4) . ?
P2 C17 1.869(5) . ?
N1 C1 1.490(5) . ?
N2 C7 1.487(5) . ?
N2 C15 1.484(5) . ?
C1 C3 1.523(6) . ?
C1 C4 1.521(6) . ?
C1 C2 1.532(6) . ?
C2 H2A 0.9800 . ?
C2 H2B 0.9800 . ?
C2 H2C 0.9800 . ?
C3 H3A 0.9800 . ?
C3 H3B 0.9800 . ?
C3 H3C 0.9800 . ?
C4 H4A 0.9800 . ?
C4 H4B 0.9800 . ?
C4 H4C 0.9800 . ?
C5 H5A 0.9800 . ?
C5 H5B 0.9800 . ?
C5 H5C 0.9800 . ?
C6 H6A 0.9800 . ?
C6 H6B 0.9800 . ?
C6 H6C 0.9800 . ?
C7 C8 1.513(5) . ?
C7 H7A 0.9900 . ?
C7 H7B 0.9900 . ?
C8 H8A 0.9900 . ?
C8 H8B 0.9900 . ?
C9 C11 1.522(6) . ?
C9 C10 1.536(6) . ?
C9 H9A 1.0000 . ?
C10 H10A 0.9800 . ?
C10 H10B 0.9800 . ?
C10 H10C 0.9800 . ?
C11 H11A 0.9800 . ?
C11 H11B 0.9800 . ?
C11 H11C 0.9800 . ?
C12 C13 1.523(6) . ?
C12 C14 1.536(6) . ?
C12 H12A 1.0000 . ?
C13 H13A 0.9800 . ?
C13 H13B 0.9800 . ?
C13 H13C 0.9800 . ?
C14 H14A 0.9800 . ?
C14 H14B 0.9800 . ?
C14 H14C 0.9800 . ?
C15 C16 1.513(6) . ?
C15 H15A 0.9900 . ?
C15 H15B 0.9900 . ?
C16 H16A 0.9900 . ?
C16 H16B 0.9900 . ?
C17 C19B 1.27(2) . ?
C17 C19 1.507(8) . ?
C17 C18 1.534(6) . ?
C18 H18A 0.9800 . ?
C18 H18B 0.9800 . ?
C18 H18C 0.9800 . ?
C19 C19B 0.988(19) . ?
C20 C22 1.523(6) . ?
C20 C21 1.543(7) . ?
C20 H20A 1.0000 . ?
C21 H21A 0.9800 . ?
C21 H21B 0.9800 . ?
C21 H21C 0.9800 . ?
C22 H22A 0.9800 . ?
C22 H22B 0.9800 . ?
C22 H22C 0.9800 . ?
